data_7119224
loop_
_publ_author_name
'\'Alvarez-Rodr\'iguez, Luc\'ia'
'Brugos, Javier'
'Cabeza, Javier A.'
'Garc\'ia-\'Alvarez, Pablo'
'P\'erez-Carre\~no, Enrique'
'Polo, Diego'

_publ_section_title
;
 Synthesis and initial transition metal chemistry of the first PGeP
 pincer-type germylene.
;
_journal_issue 5
_journal_name_full 'Chemical communications (Cambridge, England)'
_journal_page_first 893
_journal_page_last 896
_journal_paper_doi 10.1039/c6cc09283g
_journal_volume 53
_journal_year 2017
_chemical_formula_moiety 'C30 H44 Co2 Ge N2 O6 P2'
_chemical_formula_sum 'C30 H44 Co2 Ge N2 O6 P2'
_chemical_formula_weight 781.06
_chemical_name_systematic
;
 ?
;
_space_group_crystal_system orthorhombic
_space_group_IT_number 61
_space_group_name_Hall '-P 2ac 2ab'
_space_group_name_H-M_alt 'P b c a'
_symmetry_space_group_name_Hall '-P 2ac 2ab'
_symmetry_space_group_name_H-M 'P b c a'
_atom_sites_solution_hydrogens geom
_audit_creation_method SHELXL-2014
_audit_update_record
;
2016-11-11 deposited with the CCDC.
2016-12-14 downloaded from the CCDC.
;
_cell_angle_alpha 90
_cell_angle_beta 90
_cell_angle_gamma 90
_cell_formula_units_Z 8
_cell_length_a 17.2945(14)
_cell_length_b 17.5482(8)
_cell_length_c 22.8262(9)
_cell_measurement_reflns_used 4863
_cell_measurement_temperature 145(2)
_cell_measurement_theta_max 69.0370
_cell_measurement_theta_min 3.8890
_cell_volume 6927.5(7)
_computing_cell_refinement
;
CrysAlisPro 1.171.38.43 (Rigaku Oxford Diffraction, 2015)
;
_computing_data_collection
;
CrysAlisPro 1.171.38.43 (Rigaku Oxford Diffraction, 2015)
;
_computing_data_reduction
;
CrysAlisPro 1.171.38.43 (Rigaku Oxford Diffraction, 2015)
;
_computing_molecular_graphics 'MERCURY (Cambridge Crystallographic Data Centre: Cambridge, UK, 2016)'
_computing_publication_material 'SHELXL-2014 (Sheldrick, 2014)'
_computing_structure_refinement 'SHELXL-2014 (Sheldrick, 2014)'
_computing_structure_solution 'SIR-97 (Giacovazzo, 1999)'
_diffrn_ambient_temperature 145(2)
_diffrn_measured_fraction_theta_full 0.728
_diffrn_measured_fraction_theta_max 0.711
_diffrn_measurement_device_type 'Nova (Cu) X-ray Source'
_diffrn_radiation_type CuK\a
_diffrn_radiation_wavelength 1.5418
_diffrn_reflns_av_unetI/netI 0.0699
_diffrn_reflns_Laue_measured_fraction_full 0.728
_diffrn_reflns_Laue_measured_fraction_max 0.711
_diffrn_reflns_limit_h_max 15
_diffrn_reflns_limit_h_min -15
_diffrn_reflns_limit_k_max 16
_diffrn_reflns_limit_k_min -20
_diffrn_reflns_limit_l_max 18
_diffrn_reflns_limit_l_min -27
_diffrn_reflns_number 10802
_diffrn_reflns_point_group_measured_fraction_full 0.728
_diffrn_reflns_point_group_measured_fraction_max 0.711
_diffrn_reflns_theta_full 67.680
_diffrn_reflns_theta_max 69.709
_diffrn_reflns_theta_min 3.873
_diffrn_source 'micro-focus sealed X-ray tube'
_exptl_absorpt_coefficient_mu 9.660
_exptl_absorpt_correction_T_max 0.4613
_exptl_absorpt_correction_T_min 0.0664
_exptl_absorpt_correction_type refdelf
_exptl_absorpt_process_details
;
Parkin S,Moezzi B & Hope H, (1995) J. Appl. Cryst. 28, 53-56
Cubic fit to sin(theta)/lambda - 24 parameters
;
_exptl_crystal_colour orange
_exptl_crystal_density_diffrn 1.498
_exptl_crystal_description fragment
_exptl_crystal_F_000 3216
_exptl_crystal_size_max 0.13
_exptl_crystal_size_mid 0.10
_exptl_crystal_size_min 0.06
_refine_diff_density_max 1.517
_refine_diff_density_min -1.897
_refine_diff_density_rms 0.205
_refine_ls_extinction_method none
_refine_ls_goodness_of_fit_ref 1.058
_refine_ls_hydrogen_treatment constr
_refine_ls_matrix_type full
_refine_ls_number_parameters 376
_refine_ls_number_reflns 4632
_refine_ls_number_restraints 0
_refine_ls_restrained_S_all 1.058
_refine_ls_R_factor_all 0.1414
_refine_ls_R_factor_gt 0.0934
_refine_ls_shift/su_max 0.000
_refine_ls_shift/su_mean 0.000
_refine_ls_structure_factor_coef Fsqd
_refine_ls_weighting_details 'w=1/[\s^2^(Fo^2^)+(0.1974P)^2^+82.3172P] where P=(Fo^2^+2Fc^2^)/3'
_refine_ls_weighting_scheme calc
_refine_ls_wR_factor_gt 0.2533
_refine_ls_wR_factor_ref 0.3534
_reflns_Friedel_coverage 0.000
_reflns_number_gt 3180
_reflns_number_total 4632
_reflns_threshold_expression 'I > 2\s(I)'
_cod_data_source_file c6cc09283g2.cif
_cod_data_source_block 2
_cod_depositor_comments 'Adding full bibliography for 7119222--7119225.cif.'
_cod_database_code 7119224
_shelx_space_group_comment
;
The symmetry employed for this shelxl refinement is uniquely defined
by the following loop, which should always be used as a source of
symmetry information in preference to the above space-group names.
They are only intended as comments.
;
_shelxl_version_number 2014-3

loop_
_space_group_symop_operation_xyz
'x, y, z'
'-x+1/2, -y, z+1/2'
'x+1/2, -y+1/2, -z'
'-x, y+1/2, -z+1/2'
'-x, -y, -z'
'x-1/2, y, -z-1/2'
'-x-1/2, y-1/2, z'
'x, -y-1/2, z-1/2'

loop_
_atom_site_label
_atom_site_type_symbol
_atom_site_fract_x
_atom_site_fract_y
_atom_site_fract_z
_atom_site_U_iso_or_equiv
_atom_site_adp_type
_atom_site_occupancy
_atom_site_site_symmetry_order
_atom_site_calc_flag
_atom_site_refinement_flags_posn
_atom_site_refinement_flags_adp
Ge1 Ge 0.83360(11) 0.09506(8) 0.61485(6) 0.0492(6) Uani 1 1 d . .
Co1 Co 0.70245(16) 0.05826(12) 0.59236(9) 0.0507(7) Uani 1 1 d . .
Co2 Co 0.87636(17) 0.07115(13) 0.71499(9) 0.0559(8) Uani 1 1 d . .
P1 P 0.7493(2) 0.01160(17) 0.50715(14) 0.0457(9) Uani 1 1 d . .
P2 P 0.9197(3) 0.1926(2) 0.71425(15) 0.0523(10) Uani 1 1 d . .
C102 C 0.7051(10) -0.0131(9) 0.6477(6) 0.064(3) Uani 1 1 d . .
O101 O 0.6799(7) 0.2194(6) 0.6172(5) 0.072(3) Uani 1 1 d . .
O102 O 0.7042(8) -0.0619(7) 0.6812(5) 0.083(4) Uani 1 1 d . .
N2 N 0.8747(7) 0.1928(6) 0.5992(5) 0.048(3) Uani 1 1 d . .
C4 C 0.7229(9) -0.0896(7) 0.4874(7) 0.052(4) Uani 1 1 d . .
C203 C 0.7853(12) 0.0719(8) 0.7470(6) 0.056(2) Uani 1 1 d . .
C9 C 0.8557(9) 0.0035(7) 0.5116(6) 0.051(4) Uani 1 1 d . .
H9A H 0.8698 -0.0474 0.5271 0.061 Uiso 1 1 calc R U
H9B H 0.8782 0.0085 0.4719 0.061 Uiso 1 1 calc R U
O202 O 0.9615(9) 0.0184(8) 0.8177(5) 0.094(4) Uani 1 1 d . .
C10 C 0.9326(9) 0.1199(8) 0.5244(5) 0.053(4) Uani 1 1 d . .
C17 C 0.8833(10) 0.2534(8) 0.7772(5) 0.056(4) Uani 1 1 d . .
O203 O 0.7252(8) 0.0691(6) 0.7686(5) 0.065(3) Uani 1 1 d . .
C3 C 0.7803(10) -0.1262(7) 0.4436(7) 0.057(4) Uani 1 1 d . .
H3A H 0.8313 -0.1307 0.4620 0.086 Uiso 1 1 calc R U
H3B H 0.7843 -0.0941 0.4086 0.086 Uiso 1 1 calc R U
H3C H 0.7617 -0.1770 0.4324 0.086 Uiso 1 1 calc R U
C101 C 0.6879(11) 0.1572(9) 0.6073(7) 0.064(3) Uani 1 1 d . .
N1 N 0.8873(8) 0.0625(6) 0.5497(5) 0.056(3) Uani 1 1 d . .
C8 C 0.7279(10) 0.0765(7) 0.4433(5) 0.053(4) Uani 1 1 d . .
C11 C 0.9849(9) 0.1142(8) 0.4759(6) 0.054(4) Uani 1 1 d . .
H11 H 0.9937 0.0661 0.4579 0.065 Uiso 1 1 calc R U
C16 C 0.8831(10) 0.2448(7) 0.6487(6) 0.052(4) Uani 1 1 d . .
H16A H 0.8324 0.2682 0.6579 0.063 Uiso 1 1 calc R U
H16B H 0.9196 0.2861 0.6383 0.063 Uiso 1 1 calc R U
C13 C 1.0169(10) 0.2471(8) 0.4840(6) 0.060(4) Uani 1 1 d . .
H13 H 1.0464 0.2897 0.4712 0.072 Uiso 1 1 calc R U
C201 C 0.9064(10) -0.0112(8) 0.6769(6) 0.056(2) Uani 1 1 d . .
C15 C 0.9276(8) 0.1918(7) 0.5531(5) 0.040(3) Uani 1 1 d . .
O201 O 0.9249(12) -0.0662(8) 0.6552(6) 0.127(7) Uani 1 1 d . .
C20 C 0.9228(12) 0.3333(10) 0.7812(7) 0.079(5) Uani 1 1 d . .
H20A H 0.9775 0.3270 0.7913 0.119 Uiso 1 1 calc R U
H20B H 0.8971 0.3638 0.8115 0.119 Uiso 1 1 calc R U
H20C H 0.9185 0.3593 0.7433 0.119 Uiso 1 1 calc R U
C12 C 1.0225(9) 0.1781(8) 0.4552(6) 0.053(4) Uani 1 1 d . .
H12 H 1.0526 0.1747 0.4205 0.064 Uiso 1 1 calc R U
C103 C 0.6041(12) 0.0410(9) 0.5739(7) 0.064(3) Uani 1 1 d . .
C7 C 0.7736(10) 0.1509(7) 0.4525(5) 0.055(4) Uani 1 1 d . .
H7A H 0.8291 0.1407 0.4483 0.082 Uiso 1 1 calc R U
H7B H 0.7633 0.1707 0.4919 0.082 Uiso 1 1 calc R U
H7C H 0.7576 0.1886 0.4233 0.082 Uiso 1 1 calc R U
C6 C 0.6424(9) 0.0974(8) 0.4411(7) 0.055(4) Uani 1 1 d . .
H6A H 0.6279 0.1238 0.4773 0.083 Uiso 1 1 calc R U
H6B H 0.6114 0.0509 0.4371 0.083 Uiso 1 1 calc R U
H6C H 0.6328 0.1308 0.4075 0.083 Uiso 1 1 calc R U
C14 C 0.9681(10) 0.2536(8) 0.5317(5) 0.061(4) Uani 1 1 d . .
H14 H 0.9623 0.3018 0.5502 0.073 Uiso 1 1 calc R U
O103 O 0.5402(8) 0.0327(8) 0.5639(5) 0.088(4) Uani 1 1 d . .
C5 C 0.7541(11) 0.0435(8) 0.3832(6) 0.061(4) Uani 1 1 d . .
H5A H 0.7513 0.0835 0.3533 0.092 Uiso 1 1 calc R U
H5B H 0.7201 0.0012 0.3722 0.092 Uiso 1 1 calc R U
H5C H 0.8074 0.0251 0.3863 0.092 Uiso 1 1 calc R U
C18 C 0.7971(10) 0.2656(9) 0.7686(7) 0.064(4) Uani 1 1 d . .
H18A H 0.7728 0.2175 0.7569 0.097 Uiso 1 1 calc R U
H18B H 0.7887 0.3040 0.7380 0.097 Uiso 1 1 calc R U
H18C H 0.7740 0.2834 0.8054 0.097 Uiso 1 1 calc R U
C2 C 0.6404(10) -0.0944(8) 0.4628(7) 0.060(4) Uani 1 1 d . .
H2A H 0.6272 -0.1478 0.4552 0.090 Uiso 1 1 calc R U
H2B H 0.6374 -0.0653 0.4262 0.090 Uiso 1 1 calc R U
H2C H 0.6040 -0.0731 0.4913 0.090 Uiso 1 1 calc R U
C1 C 0.7254(11) -0.1366(8) 0.5443(7) 0.070(5) Uani 1 1 d . .
H1A H 0.6837 -0.1200 0.5704 0.106 Uiso 1 1 calc R U
H1B H 0.7754 -0.1289 0.5637 0.106 Uiso 1 1 calc R U
H1C H 0.7188 -0.1907 0.5351 0.106 Uiso 1 1 calc R U
C23 C 1.0561(12) 0.2789(14) 0.6836(9) 0.102(7) Uani 1 1 d . .
H23A H 1.0355 0.3201 0.7081 0.152 Uiso 1 1 calc R U
H23B H 1.0367 0.2846 0.6435 0.152 Uiso 1 1 calc R U
H23C H 1.1127 0.2813 0.6835 0.152 Uiso 1 1 calc R U
C19 C 0.8945(11) 0.2114(9) 0.8351(6) 0.067(4) Uani 1 1 d . .
H19A H 0.8792 0.2447 0.8676 0.100 Uiso 1 1 calc R U
H19B H 0.9490 0.1972 0.8395 0.100 Uiso 1 1 calc R U
H19C H 0.8624 0.1653 0.8355 0.100 Uiso 1 1 calc R U
C202 C 0.9301(10) 0.0422(9) 0.7766(6) 0.056(2) Uani 1 1 d . .
C22 C 1.0566(10) 0.1375(14) 0.6674(7) 0.090(7) Uani 1 1 d . .
H22A H 1.0430 0.0879 0.6842 0.134 Uiso 1 1 calc R U
H22B H 1.1128 0.1406 0.6623 0.134 Uiso 1 1 calc R U
H22C H 1.0312 0.1434 0.6293 0.134 Uiso 1 1 calc R U
C24 C 1.0663(12) 0.1878(12) 0.7675(7) 0.084(6) Uani 1 1 d . .
H24A H 1.1208 0.1740 0.7622 0.127 Uiso 1 1 calc R U
H24B H 1.0393 0.1463 0.7877 0.127 Uiso 1 1 calc R U
H24C H 1.0628 0.2344 0.7909 0.127 Uiso 1 1 calc R U
C21 C 1.0296(9) 0.2009(11) 0.7086(7) 0.065(4) Uani 1 1 d . .

loop_
_atom_site_aniso_label
_atom_site_aniso_U_11
_atom_site_aniso_U_22
_atom_site_aniso_U_33
_atom_site_aniso_U_23
_atom_site_aniso_U_13
_atom_site_aniso_U_12
Ge1 0.0597(14) 0.0365(8) 0.0514(9) 0.0010(6) -0.0027(8) -0.0004(7)
Co1 0.0615(19) 0.0371(11) 0.0536(12) -0.0003(8) 0.0006(11) -0.0015(10)
Co2 0.071(2) 0.0425(12) 0.0538(13) -0.0005(9) 0.0004(12) 0.0096(12)
P1 0.052(3) 0.0320(15) 0.0527(17) -0.0022(12) -0.0025(16) 0.0004(15)
P2 0.056(3) 0.0493(19) 0.0517(18) -0.0030(13) -0.0015(17) 0.0019(18)
C102 0.073(8) 0.056(5) 0.062(5) -0.005(4) -0.014(5) 0.011(5)
O101 0.080(9) 0.053(6) 0.082(7) -0.007(5) 0.001(6) 0.004(6)
O102 0.124(12) 0.067(7) 0.058(6) 0.022(5) -0.013(7) -0.024(7)
N2 0.041(8) 0.037(5) 0.067(7) -0.001(4) -0.001(6) -0.018(5)
C4 0.050(11) 0.026(6) 0.079(9) -0.010(5) -0.008(7) 0.003(6)
C203 0.060(7) 0.060(5) 0.049(4) -0.005(3) -0.004(4) 0.011(4)
C9 0.049(10) 0.033(6) 0.071(8) -0.002(5) -0.020(7) 0.002(6)
O202 0.124(12) 0.091(9) 0.067(7) 0.007(6) -0.029(8) -0.006(8)
C10 0.055(11) 0.066(9) 0.038(6) -0.017(6) -0.002(7) 0.010(8)
C17 0.070(13) 0.053(8) 0.046(7) -0.005(5) -0.004(7) 0.001(8)
O203 0.064(9) 0.068(7) 0.064(6) 0.006(5) 0.000(6) 0.003(6)
C3 0.059(11) 0.034(7) 0.080(9) -0.010(6) 0.013(8) 0.003(7)
C101 0.073(8) 0.056(5) 0.062(5) -0.005(4) -0.014(5) 0.011(5)
N1 0.074(10) 0.033(5) 0.062(7) 0.004(4) 0.001(6) 0.008(6)
C8 0.097(14) 0.035(6) 0.026(5) 0.002(4) 0.001(7) 0.002(7)
C11 0.052(11) 0.043(7) 0.067(8) 0.007(6) -0.002(7) -0.002(7)
C16 0.060(11) 0.041(7) 0.056(7) 0.000(5) 0.001(7) -0.006(7)
C13 0.077(13) 0.051(8) 0.053(7) 0.007(6) 0.005(8) -0.015(8)
C201 0.060(7) 0.060(5) 0.049(4) -0.005(3) -0.004(4) 0.011(4)
C15 0.040(9) 0.041(6) 0.041(6) 0.008(4) 0.009(6) -0.005(6)
O201 0.206(19) 0.092(10) 0.083(8) -0.022(7) -0.006(10) 0.091(11)
C20 0.104(16) 0.063(10) 0.071(10) -0.023(7) 0.014(10) -0.009(10)
C12 0.047(10) 0.063(8) 0.050(7) 0.005(6) 0.005(7) 0.005(7)
C103 0.073(8) 0.056(5) 0.062(5) -0.005(4) -0.014(5) 0.011(5)
C7 0.084(12) 0.038(6) 0.042(6) 0.005(5) -0.008(7) -0.009(7)
C6 0.034(10) 0.048(8) 0.083(10) 0.005(6) -0.002(8) 0.013(7)
C14 0.088(14) 0.046(7) 0.047(7) 0.001(5) 0.009(8) 0.010(8)
O103 0.067(10) 0.128(12) 0.070(7) -0.010(7) -0.008(7) 0.010(8)
C5 0.077(13) 0.044(7) 0.063(8) -0.001(6) -0.005(8) 0.004(8)
C18 0.070(14) 0.055(9) 0.068(9) -0.005(7) 0.000(8) -0.001(8)
C2 0.058(12) 0.050(8) 0.072(9) -0.005(6) -0.013(8) -0.001(7)
C1 0.091(14) 0.038(7) 0.083(10) 0.012(6) -0.004(9) -0.020(8)
C23 0.077(16) 0.15(2) 0.082(12) 0.035(12) 0.009(11) -0.019(14)
C19 0.073(13) 0.060(9) 0.068(9) -0.018(7) -0.013(9) -0.001(8)
C202 0.060(7) 0.060(5) 0.049(4) -0.005(3) -0.004(4) 0.011(4)
C22 0.037(12) 0.16(2) 0.070(10) 0.005(11) 0.014(9) 0.022(12)
C24 0.077(15) 0.126(17) 0.050(8) 0.012(9) -0.005(9) -0.004(12)
C21 0.032(11) 0.098(13) 0.064(9) 0.012(8) 0.008(7) -0.003(9)

loop_
_atom_type_symbol
_atom_type_description
_atom_type_scat_dispersion_real
_atom_type_scat_dispersion_imag
_atom_type_scat_source
C C 0.0181 0.0091 'International Tables Vol C Tables 4.2.6.8 and 6.1.1.4'
H H 0.0000 0.0000 'International Tables Vol C Tables 4.2.6.8 and 6.1.1.4'
Co Co -2.3653 3.6143 'International Tables Vol C Tables 4.2.6.8 and 6.1.1.4'
Ge Ge -1.0885 0.8855 'International Tables Vol C Tables 4.2.6.8 and 6.1.1.4'
N N 0.0311 0.0180 'International Tables Vol C Tables 4.2.6.8 and 6.1.1.4'
O O 0.0492 0.0322 'International Tables Vol C Tables 4.2.6.8 and 6.1.1.4'
P P 0.2955 0.4335 'International Tables Vol C Tables 4.2.6.8 and 6.1.1.4'
Sn Sn 0.0259 5.4591 'International Tables Vol C Tables 4.2.6.8 and 6.1.1.4'

loop_
_geom_angle_atom_site_label_1
_geom_angle_atom_site_label_2
_geom_angle_atom_site_label_3
_geom_angle
N1 Ge1 N2 86.5(5)
N1 Ge1 Co1 102.7(4)
N2 Ge1 Co1 123.8(4)
N1 Ge1 Co2 123.3(4)
N2 Ge1 Co2 102.7(3)
Co1 Ge1 Co2 116.00(11)
C103 Co1 C102 94.2(8)
C103 Co1 C101 94.4(8)
C102 Co1 C101 123.5(7)
C103 Co1 P1 94.4(5)
C102 Co1 P1 110.3(5)
C101 Co1 P1 124.5(5)
C103 Co1 Ge1 174.2(5)
C102 Co1 Ge1 90.8(6)
C101 Co1 Ge1 80.3(6)
P1 Co1 Ge1 86.74(14)
C203 Co2 C201 118.7(8)
C203 Co2 C202 98.3(7)
C201 Co2 C202 90.1(6)
C203 Co2 P2 107.3(5)
C201 Co2 P2 132.2(6)
C202 Co2 P2 95.9(5)
C203 Co2 Ge1 96.8(5)
C201 Co2 Ge1 76.6(5)
C202 Co2 Ge1 163.4(5)
P2 Co2 Ge1 86.06(12)
C9 P1 C8 106.5(7)
C9 P1 C4 100.4(6)
C8 P1 C4 109.6(6)
C9 P1 Co1 109.7(5)
C8 P1 Co1 112.1(4)
C4 P1 Co1 117.4(5)
C16 P2 C17 102.6(7)
C16 P2 C21 104.3(7)
C17 P2 C21 109.7(8)
C16 P2 Co2 110.9(5)
C17 P2 Co2 114.5(5)
C21 P2 Co2 113.8(6)
O102 C102 Co1 175.9(15)
C15 N2 C16 121.8(11)
C15 N2 Ge1 112.2(8)
C16 N2 Ge1 117.2(9)
C2 C4 C1 107.9(13)
C2 C4 C3 109.7(12)
C1 C4 C3 107.8(12)
C2 C4 P1 111.3(9)
C1 C4 P1 107.1(10)
C3 C4 P1 112.9(10)
O203 C203 Co2 177.1(14)
N1 C9 P1 110.5(10)
N1 C10 C15 114.4(11)
N1 C10 C11 128.4(12)
C15 C10 C11 117.2(13)
C19 C17 C18 107.7(14)
C19 C17 C20 109.1(12)
C18 C17 C20 108.0(14)
C19 C17 P2 110.1(11)
C18 C17 P2 107.9(10)
C20 C17 P2 113.8(11)
O101 C101 Co1 178.8(17)
C10 N1 C9 118.3(11)
C10 N1 Ge1 113.1(8)
C9 N1 Ge1 120.8(10)
C7 C8 C6 107.4(11)
C7 C8 C5 106.7(12)
C6 C8 C5 110.0(12)
C7 C8 P1 107.8(9)
C6 C8 P1 111.1(10)
C5 C8 P1 113.5(9)
C12 C11 C10 120.3(13)
N2 C16 P2 110.4(9)
C12 C13 C14 119.4(13)
O201 C201 Co2 176.3(15)
C14 C15 N2 126.1(12)
C14 C15 C10 120.1(12)
N2 C15 C10 113.5(11)
C11 C12 C13 121.1(13)
O103 C103 Co1 176.6(15)
C15 C14 C13 121.5(12)
O202 C202 Co2 174.6(16)
C24 C21 C23 109.9(16)
C24 C21 C22 108.0(15)
C23 C21 C22 109.0(15)
C24 C21 P2 110.4(11)
C23 C21 P2 112.7(13)
C22 C21 P2 106.7(12)

loop_
_geom_bond_atom_site_label_1
_geom_bond_atom_site_label_2
_geom_bond_distance
Ge1 N1 1.844(12)
Ge1 N2 1.891(10)
Ge1 Co1 2.413(3)
Ge1 Co2 2.439(3)
Co1 C103 1.78(2)
Co1 C102 1.780(16)
Co1 C101 1.787(16)
Co1 P1 2.261(4)
Co2 C203 1.74(2)
Co2 C201 1.765(14)
Co2 C202 1.761(15)
Co2 P2 2.258(5)
P1 C9 1.849(16)
P1 C8 1.887(12)
P1 C4 1.889(12)
P2 C16 1.865(14)
P2 C17 1.897(14)
P2 C21 1.912(17)
C102 O102 1.149(18)
O101 C101 1.124(18)
N2 C15 1.395(16)
N2 C16 1.459(16)
C4 C2 1.54(2)
C4 C1 1.54(2)
C4 C3 1.549(19)
C203 O203 1.151(19)
C9 N1 1.459(16)
O202 C202 1.160(17)
C10 N1 1.402(19)
C10 C15 1.424(17)
C10 C11 1.43(2)
C17 C19 1.53(2)
C17 C18 1.52(2)
C17 C20 1.56(2)
C8 C7 1.541(18)
C8 C6 1.52(2)
C8 C5 1.556(18)
C11 C12 1.380(19)
C13 C12 1.382(19)
C13 C14 1.38(2)
C201 O201 1.130(17)
C15 C14 1.381(18)
C103 O103 1.14(2)
C23 C21 1.55(3)
C22 C21 1.53(3)
C24 C21 1.50(2)
